data_4501592
loop_
_publ_author_name
'Ma, Lu-Fang'
'Li, Cheng-Peng'
'Wang, Li-Ya'
'Du, Miao'

_publ_section_title
;
 Zn(II) and Cd(II) Coordination Polymers Assembled from a Versatile Tecton
 5-Nitro-1,2,3-benzenetricarboxylic Acid andN,N&#x2032;-Donor Ancillary
 Coligands
;
_journal_issue 6
_journal_name_full 'Crystal Growth &amp; Design'
_journal_page_first 2641
_journal_paper_doi 10.1021/cg100139p
_journal_volume 10
_journal_year 2010
_chemical_formula_sum 'C38 H24 Cd3 N6 O18'
_chemical_formula_weight 1189.83
_chemical_name_systematic
;

 ?

;
_space_group_IT_number 15
_symmetry_cell_setting monoclinic
_symmetry_space_group_name_Hall '-C 2yc'
_symmetry_space_group_name_H-M 'C 1 2/c 1'
_atom_sites_solution_hydrogens geom
_atom_sites_solution_primary direct
_atom_sites_solution_secondary difmap
_audit_creation_method SHELXL-97
_cell_angle_alpha 90.00
_cell_angle_beta 90.3700(10)
_cell_angle_gamma 90.00
_cell_formula_units_Z 4
_cell_length_a 14.5435(12)
_cell_length_b 23.860(2)
_cell_length_c 11.7516(10)
_cell_measurement_reflns_used 9921
_cell_measurement_temperature 296(2)
_cell_measurement_theta_max 28.28
_cell_measurement_theta_min 2.38
_cell_volume 4077.8(6)
_computing_cell_refinement 'Bruker SMART'
_computing_data_collection 'Bruker SMART'
_computing_data_reduction 'Bruker SAINT'
_computing_molecular_graphics 'Bruker SHELXTL'
_computing_publication_material 'Bruker SHELXTL'
_computing_structure_refinement 'SHELXL-97 (Sheldrick, 1997)'
_computing_structure_solution 'SHELXS-97 (Sheldrick, 1990)'
_diffrn_ambient_temperature 296(2)
_diffrn_measured_fraction_theta_full 0.999
_diffrn_measured_fraction_theta_max 0.999
_diffrn_measurement_device_type 'CCD area detector'
_diffrn_measurement_method 'phi and omega scans'
_diffrn_radiation_monochromator graphite
_diffrn_radiation_source 'fine-focus sealed tube'
_diffrn_radiation_type MoK\a
_diffrn_radiation_wavelength 0.71073
_diffrn_reflns_av_R_equivalents 0.0153
_diffrn_reflns_av_sigmaI/netI 0.0124
_diffrn_reflns_limit_h_max 17
_diffrn_reflns_limit_h_min -17
_diffrn_reflns_limit_k_max 28
_diffrn_reflns_limit_k_min -28
_diffrn_reflns_limit_l_max 14
_diffrn_reflns_limit_l_min -14
_diffrn_reflns_number 15415
_diffrn_reflns_theta_full 25.50
_diffrn_reflns_theta_max 25.50
_diffrn_reflns_theta_min 2.38
_exptl_absorpt_coefficient_mu 1.638
_exptl_absorpt_correction_T_max 0.6849
_exptl_absorpt_correction_T_min 0.6223
_exptl_absorpt_correction_type multi-scan
_exptl_absorpt_process_details sadabs
_exptl_crystal_colour colourless
_exptl_crystal_density_diffrn 1.938
_exptl_crystal_density_method 'not measured'
_exptl_crystal_description block
_exptl_crystal_F_000 2328
_exptl_crystal_size_max 0.32
_exptl_crystal_size_mid 0.31
_exptl_crystal_size_min 0.25
_refine_diff_density_max 0.271
_refine_diff_density_min -0.619
_refine_diff_density_rms 0.069
_refine_ls_extinction_method none
_refine_ls_goodness_of_fit_ref 1.072
_refine_ls_hydrogen_treatment constr
_refine_ls_matrix_type full
_refine_ls_number_parameters 294
_refine_ls_number_reflns 3805
_refine_ls_number_restraints 0
_refine_ls_restrained_S_all 1.072
_refine_ls_R_factor_all 0.0180
_refine_ls_R_factor_gt 0.0168
_refine_ls_shift/su_max 0.002
_refine_ls_shift/su_mean 0.000
_refine_ls_structure_factor_coef Fsqd
_refine_ls_weighting_details 'calc w=1/[\s^2^(Fo^2^)+(0.0237P)^2^+3.8396P] where P=(Fo^2^+2Fc^2^)/3'
_refine_ls_weighting_scheme calc
_refine_ls_wR_factor_gt 0.0436
_refine_ls_wR_factor_ref 0.0444
_reflns_number_gt 3622
_reflns_number_total 3805
_reflns_threshold_expression >2sigma(I)
_cod_data_source_file cg100139p_si_003.cif
_cod_data_source_block b
_cod_depositor_comments
;
The following automatic conversions were performed:

'_symmetry_cell_setting' value 'Monoclinic' changed to 'monoclinic'
according to /home/saulius/struct/CIF-dictionaries/cif_core.dic
dictionary named 'cif_core.dic' version 2.4.2 from 2011-04-26.

Automatic conversion script
Id: cif_fix_values 1715 2011-07-08 13:25:40Z adriana 
;
_cod_original_cell_volume 4077.7(6)
_cod_original_sg_symbol_H-M C2/c
_cod_database_code 4501592

loop_
_symmetry_equiv_pos_as_xyz
'x, y, z'
'-x, y, -z+1/2'
'x+1/2, y+1/2, z'
'-x+1/2, y+1/2, -z+1/2'
'-x, -y, -z'
'x, -y, z-1/2'
'-x+1/2, -y+1/2, -z'
'x+1/2, -y+1/2, z-1/2'

loop_
_atom_site_label
_atom_site_type_symbol
_atom_site_fract_x
_atom_site_fract_y
_atom_site_fract_z
_atom_site_U_iso_or_equiv
_atom_site_adp_type
_atom_site_occupancy
_atom_site_symmetry_multiplicity
_atom_site_calc_flag
_atom_site_refinement_flags
Cd1 Cd 1.0000 0.514578(7) 0.7500 0.02290(6) Uani 1 2 d S
Cd2 Cd 1.100354(9) 0.631588(6) 0.551403(11) 0.02819(5) Uani 1 1 d .
O1 O 0.75654(10) 0.61668(7) 0.83538(12) 0.0417(4) Uani 1 1 d .
O2 O 0.89152(9) 0.59196(6) 0.76835(11) 0.0315(3) Uani 1 1 d .
O3 O 0.96469(8) 0.54224(5) 0.57199(10) 0.0267(3) Uani 1 1 d .
O4 O 0.94398(9) 0.63250(5) 0.53105(12) 0.0339(3) Uani 1 1 d .
O5 O 0.90370(9) 0.54321(6) 0.33940(11) 0.0317(3) Uani 1 1 d .
O6 O 0.77007(10) 0.54179(7) 0.24380(11) 0.0409(4) Uani 1 1 d .
O7 O 0.48267(11) 0.55766(9) 0.44100(15) 0.0587(5) Uani 1 1 d .
O8 O 0.47780(11) 0.58274(12) 0.61560(16) 0.0810(7) Uani 1 1 d .
O9 O 1.13898(11) 0.55641(6) 0.45091(13) 0.0442(4) Uani 1 1 d .
H1W H 1.1721 0.5533 0.3949 0.066 Uiso 1 1 d R
H2W H 1.1012 0.5311 0.4558 0.066 Uiso 1 1 d R
N1 N 0.52002(11) 0.56967(9) 0.53043(16) 0.0429(4) Uani 1 1 d .
N2 N 1.11318(12) 0.72498(7) 0.61663(15) 0.0372(4) Uani 1 1 d .
N3 N 1.11610(11) 0.69110(7) 0.39624(14) 0.0318(3) Uani 1 1 d .
C1 C 0.75981(12) 0.58474(7) 0.64351(15) 0.0251(4) Uani 1 1 d .
C2 C 0.81132(12) 0.57614(7) 0.54356(14) 0.0226(3) Uani 1 1 d .
C3 C 0.76595(12) 0.56194(7) 0.44153(15) 0.0243(4) Uani 1 1 d .
C4 C 0.67035(13) 0.55884(8) 0.43815(16) 0.0291(4) Uani 1 1 d .
H4 H 0.6398 0.5496 0.3710 0.035 Uiso 1 1 calc R
C5 C 0.62155(12) 0.56974(8) 0.53663(16) 0.0305(4) Uani 1 1 d .
C6 C 0.66412(13) 0.58145(8) 0.63956(16) 0.0297(4) Uani 1 1 d .
H6 H 0.6295 0.5870 0.7049 0.036 Uiso 1 1 calc R
C7 C 0.80452(12) 0.59824(8) 0.75684(15) 0.0272(4) Uani 1 1 d .
C8 C 0.91483(12) 0.58412(7) 0.54851(14) 0.0239(4) Uani 1 1 d .
C9 C 0.81700(12) 0.54770(7) 0.33201(14) 0.0255(4) Uani 1 1 d .
C10 C 1.11561(18) 0.73952(11) 0.7265(2) 0.0504(6) Uani 1 1 d .
H10 H 1.1076 0.7119 0.7814 0.061 Uiso 1 1 calc R
C11 C 1.1298(2) 0.79474(13) 0.7616(2) 0.0614(7) Uani 1 1 d .
H11 H 1.1307 0.8038 0.8386 0.074 Uiso 1 1 calc R
C12 C 1.14236(19) 0.83549(11) 0.6808(3) 0.0603(7) Uani 1 1 d .
H12 H 1.1521 0.8725 0.7023 0.072 Uiso 1 1 calc R
C13 C 1.14046(17) 0.82085(10) 0.5668(2) 0.0479(6) Uani 1 1 d .
H13 H 1.1495 0.8479 0.5110 0.057 Uiso 1 1 calc R
C14 C 1.12480(13) 0.76515(8) 0.53674(18) 0.0338(4) Uani 1 1 d .
C15 C 1.12170(13) 0.74665(8) 0.41540(17) 0.0320(4) Uani 1 1 d .
C16 C 1.12279(18) 0.78437(10) 0.3252(2) 0.0488(6) Uani 1 1 d .
H16 H 1.1253 0.8227 0.3391 0.059 Uiso 1 1 calc R
C17 C 1.12010(19) 0.76440(11) 0.2149(2) 0.0548(6) Uani 1 1 d .
H17 H 1.1222 0.7893 0.1541 0.066 Uiso 1 1 calc R
C18 C 1.11435(17) 0.70790(10) 0.19536(19) 0.0460(5) Uani 1 1 d .
H18 H 1.1123 0.6937 0.1217 0.055 Uiso 1 1 calc R
C19 C 1.11165(15) 0.67263(9) 0.28876(18) 0.0391(5) Uani 1 1 d .
H19 H 1.1065 0.6343 0.2763 0.047 Uiso 1 1 calc R

loop_
_atom_site_aniso_label
_atom_site_aniso_U_11
_atom_site_aniso_U_22
_atom_site_aniso_U_33
_atom_site_aniso_U_23
_atom_site_aniso_U_13
_atom_site_aniso_U_12
Cd1 0.02352(9) 0.02785(10) 0.01737(9) 0.000 0.00251(7) 0.000
Cd2 0.03180(8) 0.03054(8) 0.02223(8) 0.00256(5) -0.00002(6) -0.00168(5)
O1 0.0342(8) 0.0640(10) 0.0271(7) -0.0162(7) 0.0025(6) 0.0116(7)
O2 0.0279(7) 0.0427(8) 0.0239(7) -0.0069(6) -0.0016(5) 0.0072(6)
O3 0.0253(6) 0.0354(7) 0.0194(6) -0.0004(5) 0.0007(5) 0.0084(5)
O4 0.0322(7) 0.0329(7) 0.0366(8) 0.0046(6) -0.0003(6) -0.0047(6)
O5 0.0271(7) 0.0433(8) 0.0247(7) -0.0031(6) 0.0030(5) 0.0080(6)
O6 0.0339(8) 0.0670(10) 0.0218(7) -0.0054(7) 0.0011(6) -0.0033(7)
O7 0.0308(8) 0.0920(14) 0.0533(10) -0.0130(10) -0.0095(7) 0.0025(8)
O8 0.0298(9) 0.160(2) 0.0529(11) -0.0255(13) 0.0112(8) 0.0101(11)
O9 0.0567(9) 0.0338(8) 0.0424(8) -0.0059(6) 0.0237(7) -0.0067(7)
N1 0.0264(9) 0.0622(12) 0.0402(10) -0.0061(9) 0.0014(8) 0.0024(8)
N2 0.0386(9) 0.0383(9) 0.0347(9) -0.0058(8) -0.0019(7) -0.0018(8)
N3 0.0345(9) 0.0296(8) 0.0312(9) 0.0005(7) 0.0007(7) -0.0027(7)
C1 0.0265(9) 0.0264(9) 0.0226(9) -0.0011(7) 0.0019(7) 0.0045(7)
C2 0.0241(8) 0.0213(8) 0.0225(8) 0.0019(7) 0.0013(7) 0.0034(7)
C3 0.0263(9) 0.0251(9) 0.0216(9) 0.0007(7) 0.0027(7) 0.0039(7)
C4 0.0282(9) 0.0352(10) 0.0239(9) -0.0020(8) -0.0011(7) 0.0023(8)
C5 0.0222(9) 0.0376(10) 0.0318(10) -0.0023(8) 0.0015(7) 0.0025(8)
C6 0.0271(9) 0.0360(10) 0.0260(9) -0.0023(8) 0.0053(7) 0.0044(8)
C7 0.0304(9) 0.0276(9) 0.0236(9) -0.0013(7) 0.0012(7) 0.0045(7)
C8 0.0240(8) 0.0321(9) 0.0156(8) -0.0010(7) 0.0018(6) 0.0010(7)
C9 0.0302(9) 0.0270(9) 0.0194(9) 0.0011(7) 0.0028(7) 0.0017(7)
C10 0.0596(15) 0.0549(14) 0.0368(12) -0.0084(11) -0.0050(11) 0.0006(12)
C11 0.0680(17) 0.0693(18) 0.0466(15) -0.0268(13) -0.0091(13) 0.0029(14)
C12 0.0654(17) 0.0465(14) 0.0689(18) -0.0242(13) -0.0098(14) -0.0034(12)
C13 0.0500(13) 0.0378(12) 0.0558(15) -0.0089(10) -0.0046(11) -0.0069(10)
C14 0.0266(9) 0.0333(10) 0.0416(11) -0.0038(9) -0.0036(8) -0.0028(8)
C15 0.0269(9) 0.0325(10) 0.0366(11) 0.0009(8) -0.0014(8) -0.0055(8)
C16 0.0616(15) 0.0344(11) 0.0505(14) 0.0074(10) -0.0034(11) -0.0142(11)
C17 0.0711(17) 0.0525(14) 0.0408(13) 0.0154(11) -0.0005(12) -0.0167(13)
C18 0.0534(13) 0.0538(14) 0.0309(11) 0.0024(10) 0.0010(10) -0.0052(11)
C19 0.0480(12) 0.0362(11) 0.0331(11) -0.0019(9) 0.0018(9) -0.0002(9)

loop_
_atom_type_symbol
_atom_type_description
_atom_type_scat_dispersion_real
_atom_type_scat_dispersion_imag
_atom_type_scat_source
C C 0.0033 0.0016 'International Tables Vol C Tables 4.2.6.8 and 6.1.1.4'
H H 0.0000 0.0000 'International Tables Vol C Tables 4.2.6.8 and 6.1.1.4'
N N 0.0061 0.0033 'International Tables Vol C Tables 4.2.6.8 and 6.1.1.4'
O O 0.0106 0.0060 'International Tables Vol C Tables 4.2.6.8 and 6.1.1.4'
Cd Cd -0.8075 1.2024 'International Tables Vol C Tables 4.2.6.8 and 6.1.1.4'

loop_
_geom_angle_atom_site_label_1
_geom_angle_atom_site_label_2
_geom_angle_atom_site_label_3
_geom_angle
_geom_angle_site_symmetry_1
_geom_angle_site_symmetry_3
O5 Cd1 O5 103.73(7) 5_766 6_566
O5 Cd1 O3 118.59(5) 5_766 2_756
O5 Cd1 O3 83.32(5) 6_566 2_756
O5 Cd1 O3 83.32(5) 5_766 .
O5 Cd1 O3 118.59(5) 6_566 .
O3 Cd1 O3 145.88(7) 2_756 .
O5 Cd1 O2 91.02(5) 5_766 2_756
O5 Cd1 O2 156.51(5) 6_566 2_756
O3 Cd1 O2 73.51(4) 2_756 2_756
O3 Cd1 O2 80.77(4) . 2_756
O5 Cd1 O2 156.51(5) 5_766 .
O5 Cd1 O2 91.02(5) 6_566 .
O3 Cd1 O2 80.77(4) 2_756 .
O3 Cd1 O2 73.51(4) . .
O2 Cd1 O2 81.60(7) 2_756 .
O9 Cd2 O4 101.94(6) . .
O9 Cd2 O2 98.31(5) . 2_756
O4 Cd2 O2 98.29(5) . 2_756
O9 Cd2 N3 92.85(6) . .
O4 Cd2 N3 90.87(5) . .
O2 Cd2 N3 163.74(5) 2_756 .
O9 Cd2 N2 156.05(6) . .
O4 Cd2 N2 95.82(5) . .
O2 Cd2 N2 94.85(6) 2_756 .
N3 Cd2 N2 70.75(6) . .
O9 Cd2 O1 87.44(6) . 2_756
O4 Cd2 O1 152.33(5) . 2_756
O2 Cd2 O1 54.31(4) 2_756 2_756
N3 Cd2 O1 114.87(5) . 2_756
N2 Cd2 O1 84.11(6) . 2_756
O9 Cd2 C7 94.26(6) . 2_756
O4 Cd2 C7 125.64(5) . 2_756
O2 Cd2 C7 27.57(5) 2_756 2_756
N3 Cd2 C7 140.10(5) . 2_756
N2 Cd2 C7 88.22(6) . 2_756
O1 Cd2 C7 26.78(5) 2_756 2_756
C7 O1 Cd2 88.63(11) . 2_756
C7 O2 Cd2 95.35(10) . 2_756
C7 O2 Cd1 135.93(12) . .
Cd2 O2 Cd1 111.08(5) 2_756 .
C8 O3 Cd1 124.20(10) . .
C8 O4 Cd2 108.25(11) . .
C9 O5 Cd1 130.29(12) . 5_766
Cd2 O9 H1W 130.6 . .
Cd2 O9 H2W 112.7 . .
H1W O9 H2W 112.7 . .
O7 N1 O8 123.12(18) . .
O7 N1 C5 118.96(17) . .
O8 N1 C5 117.90(18) . .
C10 N2 C14 118.93(19) . .
C10 N2 Cd2 124.00(16) . .
C14 N2 Cd2 116.92(13) . .
C19 N3 C15 118.95(18) . .
C19 N3 Cd2 122.33(13) . .
C15 N3 Cd2 118.45(13) . .
C6 C1 C2 119.92(16) . .
C6 C1 C7 117.68(16) . .
C2 C1 C7 122.40(16) . .
C3 C2 C1 119.72(16) . .
C3 C2 C8 121.50(15) . .
C1 C2 C8 118.76(15) . .
C4 C3 C2 120.00(16) . .
C4 C3 C9 117.04(16) . .
C2 C3 C9 122.94(15) . .
C5 C4 C3 118.85(17) . .
C5 C4 H4 120.6 . .
C3 C4 H4 120.6 . .
C6 C5 C4 122.63(17) . .
C6 C5 N1 118.98(17) . .
C4 C5 N1 118.38(17) . .
C5 C6 C1 118.77(17) . .
C5 C6 H6 120.6 . .
C1 C6 H6 120.6 . .
O1 C7 O2 121.52(17) . .
O1 C7 C1 119.31(16) . .
O2 C7 C1 119.13(15) . .
O1 C7 Cd2 64.59(10) . 2_756
O2 C7 Cd2 57.08(9) . 2_756
C1 C7 Cd2 172.99(13) . 2_756
O4 C8 O3 124.92(16) . .
O4 C8 C2 116.61(15) . .
O3 C8 C2 118.46(15) . .
O6 C9 O5 125.93(16) . .
O6 C9 C3 117.35(16) . .
O5 C9 C3 116.71(15) . .
N2 C10 C11 122.2(2) . .
N2 C10 H10 118.9 . .
C11 C10 H10 118.9 . .
C12 C11 C10 119.0(2) . .
C12 C11 H11 120.5 . .
C10 C11 H11 120.5 . .
C11 C12 C13 119.3(2) . .
C11 C12 H12 120.4 . .
C13 C12 H12 120.4 . .
C12 C13 C14 119.2(2) . .
C12 C13 H13 120.4 . .
C14 C13 H13 120.4 . .
N2 C14 C13 121.4(2) . .
N2 C14 C15 116.76(17) . .
C13 C14 C15 121.9(2) . .
N3 C15 C16 120.7(2) . .
N3 C15 C14 116.86(17) . .
C16 C15 C14 122.42(19) . .
C17 C16 C15 119.4(2) . .
C17 C16 H16 120.3 . .
C15 C16 H16 120.3 . .
C18 C17 C16 119.9(2) . .
C18 C17 H17 120.1 . .
C16 C17 H17 120.1 . .
C17 C18 C19 117.9(2) . .
C17 C18 H18 121.1 . .
C19 C18 H18 121.1 . .
N3 C19 C18 123.1(2) . .
N3 C19 H19 118.4 . .
C18 C19 H19 118.4 . .

loop_
_geom_bond_atom_site_label_1
_geom_bond_atom_site_label_2
_geom_bond_distance
_geom_bond_site_symmetry_2
Cd1 O5 2.2327(13) 5_766
Cd1 O5 2.2327(13) 6_566
Cd1 O3 2.2498(12) 2_756
Cd1 O3 2.2498(12) .
Cd1 O2 2.4391(13) 2_756
Cd1 O2 2.4391(13) .
Cd2 O9 2.2217(14) .
Cd2 O4 2.2853(14) .
Cd2 O2 2.3220(13) 2_756
Cd2 N3 2.3235(16) .
Cd2 N2 2.3634(17) .
Cd2 O1 2.4885(15) 2_756
Cd2 C7 2.7541(18) 2_756
O1 C7 1.241(2) .
O1 Cd2 2.4885(15) 2_756
O2 C7 1.280(2) .
O2 Cd2 2.3220(13) 2_756
O3 C8 1.264(2) .
O4 C8 1.247(2) .
O5 C9 1.268(2) .
O5 Cd1 2.2327(13) 5_766
O6 C9 1.246(2) .
O7 N1 1.214(2) .
O8 N1 1.218(2) .
O9 H1W 0.8215 .
O9 H2W 0.8191 .
N1 C5 1.478(2) .
N2 C10 1.338(3) .
N2 C14 1.353(3) .
N3 C19 1.339(3) .
N3 C15 1.347(2) .
C1 C6 1.394(3) .
C1 C2 1.412(2) .
C1 C7 1.513(2) .
C2 C3 1.406(2) .
C2 C8 1.518(2) .
C3 C4 1.393(3) .
C3 C9 1.528(2) .
C4 C5 1.386(3) .
C4 H4 0.9300 .
C5 C6 1.384(3) .
C6 H6 0.9300 .
C7 Cd2 2.7541(18) 2_756
C10 C11 1.395(4) .
C10 H10 0.9300 .
C11 C12 1.372(4) .
C11 H11 0.9300 .
C12 C13 1.384(4) .
C12 H12 0.9300 .
C13 C14 1.394(3) .
C13 H13 0.9300 .
C14 C15 1.493(3) .
C15 C16 1.390(3) .
C16 C17 1.382(4) .
C16 H16 0.9300 .
C17 C18 1.370(4) .
C17 H17 0.9300 .
C18 C19 1.384(3) .
C18 H18 0.9300 .
C19 H19 0.9300 .

loop_
_geom_hbond_atom_site_label_D
_geom_hbond_atom_site_label_H
_geom_hbond_atom_site_label_A
_geom_hbond_distance_DH
_geom_hbond_distance_HA
_geom_hbond_distance_DA
_geom_hbond_angle_DHA
_geom_hbond_site_symmetry_A
O9 H2W O3 0.82 2.43 2.9343(19) 120.6 .
O9 H2W O3 0.82 2.02 2.807(2) 161.0 5_766
O9 H1W O6 0.82 1.86 2.6733(19) 170.6 2_755

loop_
_geom_torsion_atom_site_label_1
_geom_torsion_atom_site_label_2
_geom_torsion_atom_site_label_3
_geom_torsion_atom_site_label_4
_geom_torsion
_geom_torsion_site_symmetry_1
_geom_torsion_site_symmetry_4
O5 Cd1 O2 C7 87.1(2) 5_766 .
O5 Cd1 O2 C7 -42.43(17) 6_566 .
O3 Cd1 O2 C7 -125.50(17) 2_756 .
O3 Cd1 O2 C7 77.17(17) . .
O2 Cd1 O2 C7 159.97(19) 2_756 .
O5 Cd1 O2 Cd2 -150.08(10) 5_766 2_756
O5 Cd1 O2 Cd2 80.39(6) 6_566 2_756
O3 Cd1 O2 Cd2 -2.68(5) 2_756 2_756
O3 Cd1 O2 Cd2 -160.01(7) . 2_756
O2 Cd1 O2 Cd2 -77.22(5) 2_756 2_756
O5 Cd1 O3 C8 -171.04(14) 5_766 .
O5 Cd1 O3 C8 86.93(14) 6_566 .
O3 Cd1 O3 C8 -37.71(13) 2_756 .
O2 Cd1 O3 C8 -78.91(14) 2_756 .
O2 Cd1 O3 C8 4.99(13) . .
O9 Cd2 O4 C8 46.70(12) . .
O2 Cd2 O4 C8 -53.68(12) 2_756 .
N3 Cd2 O4 C8 139.80(12) . .
N2 Cd2 O4 C8 -149.46(12) . .
O1 Cd2 O4 C8 -61.06(17) 2_756 .
C7 Cd2 O4 C8 -57.48(14) 2_756 .
O9 Cd2 N2 C10 -127.8(2) . .
O4 Cd2 N2 C10 94.31(18) . .
O2 Cd2 N2 C10 -4.55(18) 2_756 .
N3 Cd2 N2 C10 -176.80(19) . .
O1 Cd2 N2 C10 -57.87(18) 2_756 .
C7 Cd2 N2 C10 -31.34(18) 2_756 .
O9 Cd2 N2 C14 47.7(2) . .
O4 Cd2 N2 C14 -90.22(14) . .
O2 Cd2 N2 C14 170.92(14) 2_756 .
N3 Cd2 N2 C14 -1.33(14) . .
O1 Cd2 N2 C14 117.60(14) 2_756 .
C7 Cd2 N2 C14 144.13(15) 2_756 .
O9 Cd2 N3 C19 21.93(16) . .
O4 Cd2 N3 C19 -80.07(16) . .
O2 Cd2 N3 C19 155.40(17) 2_756 .
N2 Cd2 N3 C19 -175.93(17) . .
O1 Cd2 N3 C19 110.43(16) 2_756 .
C7 Cd2 N3 C19 122.04(16) 2_756 .
O9 Cd2 N3 C15 -164.09(14) . .
O4 Cd2 N3 C15 93.91(14) . .
O2 Cd2 N3 C15 -30.6(3) 2_756 .
N2 Cd2 N3 C15 -1.95(13) . .
O1 Cd2 N3 C15 -75.59(15) 2_756 .
C7 Cd2 N3 C15 -63.99(17) 2_756 .
C6 C1 C2 C3 -2.7(3) . .
C7 C1 C2 C3 177.97(16) . .
C6 C1 C2 C8 175.62(16) . .
C7 C1 C2 C8 -3.7(2) . .
C1 C2 C3 C4 2.8(3) . .
C8 C2 C3 C4 -175.44(16) . .
C1 C2 C3 C9 -175.33(16) . .
C8 C2 C3 C9 6.4(3) . .
C2 C3 C4 C5 -0.2(3) . .
C9 C3 C4 C5 178.03(17) . .
C3 C4 C5 C6 -2.6(3) . .
C3 C4 C5 N1 176.38(18) . .
O7 N1 C5 C6 -177.7(2) . .
O8 N1 C5 C6 3.6(3) . .
O7 N1 C5 C4 3.3(3) . .
O8 N1 C5 C4 -175.5(2) . .
C4 C5 C6 C1 2.8(3) . .
N1 C5 C6 C1 -176.25(18) . .
C2 C1 C6 C5 -0.1(3) . .
C7 C1 C6 C5 179.32(17) . .
Cd2 O1 C7 O2 4.40(19) 2_756 .
Cd2 O1 C7 C1 -173.44(15) 2_756 .
Cd2 O2 C7 O1 -4.7(2) 2_756 .
Cd1 O2 C7 O1 123.30(18) . .
Cd2 O2 C7 C1 173.11(14) 2_756 .
Cd1 O2 C7 C1 -58.9(2) . .
Cd1 O2 C7 Cd2 128.04(16) . 2_756
C6 C1 C7 O1 -14.3(3) . .
C2 C1 C7 O1 165.09(18) . .
C6 C1 C7 O2 167.84(17) . .
C2 C1 C7 O2 -12.8(3) . .
C6 C1 C7 Cd2 -136.6(10) . 2_756
C2 C1 C7 Cd2 42.8(11) . 2_756
Cd2 O4 C8 O3 -0.8(2) . .
Cd2 O4 C8 C2 177.70(11) . .
Cd1 O3 C8 O4 92.28(19) . .
Cd1 O3 C8 C2 -86.16(17) . .
C3 C2 C8 O4 90.5(2) . .
C1 C2 C8 O4 -87.8(2) . .
C3 C2 C8 O3 -90.9(2) . .
C1 C2 C8 O3 90.8(2) . .
Cd1 O5 C9 O6 -36.1(3) 5_766 .
Cd1 O5 C9 C3 144.18(13) 5_766 .
C4 C3 C9 O6 9.5(2) . .
C2 C3 C9 O6 -172.31(17) . .
C4 C3 C9 O5 -170.78(17) . .
C2 C3 C9 O5 7.4(3) . .
C14 N2 C10 C11 0.0(4) . .
Cd2 N2 C10 C11 175.36(19) . .
N2 C10 C11 C12 -0.5(4) . .
C10 C11 C12 C13 0.2(4) . .
C11 C12 C13 C14 0.7(4) . .
C10 N2 C14 C13 0.9(3) . .
Cd2 N2 C14 C13 -174.77(16) . .
C10 N2 C14 C15 179.86(19) . .
Cd2 N2 C14 C15 4.1(2) . .
C12 C13 C14 N2 -1.3(3) . .
C12 C13 C14 C15 179.9(2) . .
C19 N3 C15 C16 0.0(3) . .
Cd2 N3 C15 C16 -174.14(16) . .
C19 N3 C15 C14 178.93(18) . .
Cd2 N3 C15 C14 4.7(2) . .
N2 C14 C15 N3 -5.9(3) . .
C13 C14 C15 N3 173.00(19) . .
N2 C14 C15 C16 173.0(2) . .
C13 C14 C15 C16 -8.1(3) . .
N3 C15 C16 C17 -1.4(3) . .
C14 C15 C16 C17 179.8(2) . .
C15 C16 C17 C18 1.4(4) . .
C16 C17 C18 C19 -0.1(4) . .
C15 N3 C19 C18 1.3(3) . .
Cd2 N3 C19 C18 175.28(17) . .
C17 C18 C19 N3 -1.3(4) . .
